data_4348013
loop_
_publ_author_name
'Ojeda-Amador, Ana I'
'Mart\'inez-Mart\'inez, Antonio J'
'Kennedy, Alan R.'
'O'Hara, Charles T'

_publ_section_title
;
 Structural Studies of Cesium, Lithium/Cesium, and Sodium/Cesium
 Bis(trimethylsilyl)amide (HMDS) Complexes.
;
_journal_issue 11
_journal_name_full 'Inorganic chemistry'
_journal_page_first 5719
_journal_page_last 5728
_journal_paper_doi 10.1021/acs.inorgchem.6b00839
_journal_volume 55
_journal_year 2016
_chemical_formula_moiety 'C27.50 H70 Cs2 N6 Si4'
_chemical_formula_sum 'C27.5 H70 Cs2 N6 Si4'
_chemical_formula_weight 863.07
_space_group_crystal_system triclinic
_space_group_IT_number 2
_space_group_name_Hall '-P 1'
_space_group_name_H-M_alt 'P -1'
_atom_sites_solution_hydrogens geom
_audit_creation_method SHELXL-2013
_cell_angle_alpha 106.321(4)
_cell_angle_beta 98.475(4)
_cell_angle_gamma 95.449(4)
_cell_formula_units_Z 2
_cell_length_a 11.0696(5)
_cell_length_b 13.2566(7)
_cell_length_c 16.0829(7)
_cell_measurement_reflns_used 33616
_cell_measurement_temperature 123(2)
_cell_measurement_theta_max 30.2233
_cell_measurement_theta_min 2.9775
_cell_volume 2217.01(19)
_computing_cell_refinement
;
CrysAlisPro, Oxford Diffraction Ltd.,
Version 1.171.34.40 (release 27-08-2010 CrysAlis171 .NET)
(compiled Aug 27 2010,11:50:40)
;
_computing_data_collection
;
CrysAlisPro, Oxford Diffraction Ltd.,
Version 1.171.34.40 (release 27-08-2010 CrysAlis171 .NET)
(compiled Aug 27 2010,11:50:40)
;
_computing_data_reduction
;
CrysAlisPro, Oxford Diffraction Ltd.,
Version 1.171.34.40 (release 27-08-2010 CrysAlis171 .NET)
(compiled Aug 27 2010,11:50:40)
;
_computing_structure_refinement 'SHELXL-2013 (Sheldrick, 2013)'
_diffrn_ambient_temperature 123(2)
_diffrn_measured_fraction_theta_full 0.999
_diffrn_measured_fraction_theta_max 0.950
_diffrn_measurement_device_type 'Xcalibur, Eos'
_diffrn_radiation_type MoK\a
_diffrn_radiation_wavelength 0.71073
_diffrn_reflns_av_R_equivalents 0.0336
_diffrn_reflns_av_unetI/netI 0.0216
_diffrn_reflns_Laue_measured_fraction_full 0.999
_diffrn_reflns_Laue_measured_fraction_max 0.950
_diffrn_reflns_limit_h_max 15
_diffrn_reflns_limit_h_min -15
_diffrn_reflns_limit_k_max 18
_diffrn_reflns_limit_k_min -18
_diffrn_reflns_limit_l_max 22
_diffrn_reflns_limit_l_min -22
_diffrn_reflns_number 90832
_diffrn_reflns_point_group_measured_fraction_full 0.999
_diffrn_reflns_point_group_measured_fraction_max 0.950
_diffrn_reflns_theta_full 27.000
_diffrn_reflns_theta_max 30.291
_diffrn_reflns_theta_min 2.984
_exptl_absorpt_coefficient_mu 1.775
_exptl_absorpt_correction_T_max 1.00000
_exptl_absorpt_correction_T_min 0.73905
_exptl_absorpt_correction_type multi-scan
_exptl_absorpt_process_details
;
CrysAlisPro, Oxford Diffraction Ltd.,
Version 1.171.34.40 (release 27-08-2010 CrysAlis171 .NET)
(compiled Aug 27 2010,11:50:40)
Empirical absorption correction using spherical harmonics,
 implemented in SCALE3 ABSPACK scaling algorithm.
;
_exptl_crystal_colour colourless
_exptl_crystal_density_diffrn 1.293
_exptl_crystal_description plate
_exptl_crystal_F_000 886
_exptl_crystal_size_max 0.44
_exptl_crystal_size_mid 0.38
_exptl_crystal_size_min 0.18
_refine_diff_density_max 1.504
_refine_diff_density_min -0.731
_refine_diff_density_rms 0.085
_refine_ls_extinction_method none
_refine_ls_goodness_of_fit_ref 1.102
_refine_ls_hydrogen_treatment constr
_refine_ls_matrix_type full
_refine_ls_number_parameters 395
_refine_ls_number_reflns 12614
_refine_ls_number_restraints 60
_refine_ls_restrained_S_all 1.108
_refine_ls_R_factor_all 0.0407
_refine_ls_R_factor_gt 0.0286
_refine_ls_shift/su_max 0.002
_refine_ls_shift/su_mean 0.000
_refine_ls_structure_factor_coef Fsqd
_refine_ls_weighting_details 'w=1/[\s^2^(Fo^2^)+(0.0243P)^2^+2.6577P] where P=(Fo^2^+2Fc^2^)/3'
_refine_ls_weighting_scheme calc
_refine_ls_wR_factor_gt 0.0638
_refine_ls_wR_factor_ref 0.0725
_reflns_Friedel_coverage 0.000
_reflns_number_gt 10429
_reflns_number_total 12614
_reflns_threshold_expression 'I > 2\s(I)'
_cod_data_source_file ic6b00839_si_002.cif
_cod_data_source_block amao_TREN
_cod_original_formula_sum 'C27.50 H70 Cs2 N6 Si4'
_cod_database_code 4348013
_shelx_space_group_comment
;
The symmetry employed for this shelxl refinement is uniquely defined
by the following loop, which should always be used as a source of
symmetry information in preference to the above space-group names.
They are only intended as comments.
;
_shelxl_version_number 2013-4

loop_
_space_group_symop_operation_xyz
'x, y, z'
'-x, -y, -z'

loop_
_atom_site_label
_atom_site_type_symbol
_atom_site_fract_x
_atom_site_fract_y
_atom_site_fract_z
_atom_site_U_iso_or_equiv
_atom_site_adp_type
_atom_site_occupancy
_atom_site_site_symmetry_order
_atom_site_calc_flag
_atom_site_refinement_flags_posn
_atom_site_refinement_flags_adp
_atom_site_refinement_flags_occupancy
_atom_site_disorder_assembly
_atom_site_disorder_group
Cs1 Cs 0.30157(2) 0.28304(2) 0.26942(2) 0.03048(4) Uani 1 1 d . . . . .
Cs2 Cs 0.33098(2) 0.49757(2) 0.05405(2) 0.02790(4) Uani 1 1 d . . . . .
Si1 Si 0.04338(7) 0.38634(6) 0.14087(6) 0.03713(16) Uani 1 1 d . . . . .
N1 N 0.17752(19) 0.45357(16) 0.20010(14) 0.0304(4) Uani 1 1 d . . . . .
C1 C -0.0465(4) 0.3092(4) 0.1989(3) 0.0763(13) Uani 1 1 d . . . . .
H1A H -0.1194 0.2658 0.1577 0.114 Uiso 1 1 calc R U . . .
H1B H -0.0727 0.3585 0.2486 0.114 Uiso 1 1 calc R U . . .
H1C H 0.0056 0.2629 0.2208 0.114 Uiso 1 1 calc R U . . .
Si2 Si 0.20133(8) 0.56838(6) 0.28038(5) 0.03745(17) Uani 1 1 d . . . . .
N2 N 0.5558(2) 0.67489(16) 0.08041(13) 0.0292(4) Uani 1 1 d . . . . .
C2 C -0.0675(3) 0.4680(4) 0.0997(3) 0.0760(13) Uani 1 1 d . . . . .
H2A H -0.0243 0.5148 0.0726 0.114 Uiso 1 1 calc R U . . .
H2B H -0.1004 0.5110 0.1492 0.114 Uiso 1 1 calc R U . . .
H2C H -0.1355 0.4209 0.0560 0.114 Uiso 1 1 calc R U . . .
Si3 Si 0.51918(7) 0.76680(5) 0.03265(4) 0.02988(14) Uani 1 1 d . . . . .
N3 N 0.3749(2) 0.11106(18) 0.37454(16) 0.0409(5) Uani 1 1 d . . . . .
C3 C 0.0629(3) 0.2836(3) 0.0379(2) 0.0595(9) Uani 1 1 d . . . . .
H3A H -0.0168 0.2399 0.0091 0.089 Uiso 1 1 calc R U . . .
H3B H 0.1221 0.2383 0.0532 0.089 Uiso 1 1 calc R U . . .
H3C H 0.0936 0.3190 -0.0024 0.089 Uiso 1 1 calc R U . . .
Si4 Si 0.63801(7) 0.68969(6) 0.17965(4) 0.03021(14) Uani 1 1 d . . . . .
N4 N 0.2143(2) 0.28141(19) 0.44745(15) 0.0423(6) Uani 1 1 d . . . . .
C4 C 0.0843(4) 0.5883(3) 0.3563(3) 0.0748(13) Uani 1 1 d . . . . .
H4A H 0.0033 0.5892 0.3225 0.112 Uiso 1 1 calc R U . . .
H4B H 0.1099 0.6559 0.4031 0.112 Uiso 1 1 calc R U . . .
H4C H 0.0790 0.5300 0.3826 0.112 Uiso 1 1 calc R U . . .
N5 N 0.5844(2) 0.24927(18) 0.32037(16) 0.0399(5) Uani 1 1 d . . . . .
C5 C 0.3545(3) 0.5847(3) 0.3560(2) 0.0540(8) Uani 1 1 d . . . . .
H5A H 0.4190 0.5678 0.3207 0.081 Uiso 1 1 calc R U . . .
H5B H 0.3489 0.5366 0.3922 0.081 Uiso 1 1 calc R U . . .
H5C H 0.3749 0.6582 0.3943 0.081 Uiso 1 1 calc R U . . .
N6 N 0.1899(3) 0.03894(19) 0.19333(17) 0.0514(7) Uani 1 1 d . . . . .
C6 C 0.2056(4) 0.6892(2) 0.2401(2) 0.0544(8) Uani 1 1 d . . . . .
H6A H 0.2726 0.6905 0.2067 0.082 Uiso 1 1 calc R U . . .
H6B H 0.2195 0.7535 0.2907 0.082 Uiso 1 1 calc R U . . .
H6C H 0.1267 0.6864 0.2021 0.082 Uiso 1 1 calc R U . . .
C7 C 0.3471(3) 0.7653(3) 0.0041(2) 0.0519(8) Uani 1 1 d . . . . .
H7A H 0.3311 0.8239 -0.0201 0.078 Uiso 1 1 calc R U . . .
H7B H 0.3110 0.7737 0.0573 0.078 Uiso 1 1 calc R U . . .
H7C H 0.3099 0.6977 -0.0398 0.078 Uiso 1 1 calc R U . . .
C8 C 0.5842(4) 0.9080(2) 0.0954(2) 0.0636(10) Uani 1 1 d . . . . .
H8A H 0.6744 0.9166 0.1028 0.095 Uiso 1 1 calc R U . . .
H8B H 0.5599 0.9262 0.1534 0.095 Uiso 1 1 calc R U . . .
H8C H 0.5523 0.9551 0.0628 0.095 Uiso 1 1 calc R U . . .
C9 C 0.5684(3) 0.7451(2) -0.07757(19) 0.0415(6) Uani 1 1 d . . . . .
H9A H 0.5261 0.6767 -0.1179 0.062 Uiso 1 1 calc R U . . .
H9B H 0.6579 0.7448 -0.0702 0.062 Uiso 1 1 calc R U . . .
H9C H 0.5470 0.8024 -0.1019 0.062 Uiso 1 1 calc R U . . .
C10 C 0.6345(3) 0.5582(2) 0.20370(19) 0.0430(6) Uani 1 1 d . . . . .
H10A H 0.5517 0.5355 0.2125 0.064 Uiso 1 1 calc R U . . .
H10B H 0.6946 0.5659 0.2571 0.064 Uiso 1 1 calc R U . . .
H10C H 0.6555 0.5049 0.1540 0.064 Uiso 1 1 calc R U . . .
C11 C 0.5831(3) 0.7811(3) 0.27521(19) 0.0510(8) Uani 1 1 d . . . . .
H11A H 0.5944 0.8539 0.2717 0.076 Uiso 1 1 calc R U . . .
H11B H 0.6310 0.7785 0.3307 0.076 Uiso 1 1 calc R U . . .
H11C H 0.4955 0.7582 0.2728 0.076 Uiso 1 1 calc R U . . .
C12 C 0.8068(3) 0.7398(3) 0.1936(2) 0.0497(7) Uani 1 1 d . . . . .
H12A H 0.8432 0.6917 0.1490 0.075 Uiso 1 1 calc R U . . .
H12B H 0.8488 0.7426 0.2525 0.075 Uiso 1 1 calc R U . . .
H12C H 0.8164 0.8111 0.1867 0.075 Uiso 1 1 calc R U . . .
C13 C 0.3497(3) 0.1463(3) 0.4653(2) 0.0503(8) Uani 1 1 d . . . . .
H13A H 0.4157 0.2042 0.5016 0.060 Uiso 1 1 calc R U . . .
H13B H 0.3533 0.0863 0.4905 0.060 Uiso 1 1 calc R U . . .
C14 C 0.2283(3) 0.1844(2) 0.4718(2) 0.0485(7) Uani 1 1 d . . . . .
H00A H 0.1627 0.1274 0.4336 0.058 Uiso 1 1 calc R U . . .
H00B H 0.2150 0.1969 0.5333 0.058 Uiso 1 1 calc R U . . .
C15 C 0.2837(5) 0.3740(3) 0.5128(3) 0.0764(13) Uani 1 1 d . . . . .
H15A H 0.3720 0.3684 0.5179 0.115 Uiso 1 1 calc R U . . .
H15B H 0.2588 0.3796 0.5698 0.115 Uiso 1 1 calc R U . . .
H15C H 0.2678 0.4374 0.4955 0.115 Uiso 1 1 calc R U . . .
C16 C 0.0836(4) 0.2931(3) 0.4340(3) 0.0664(10) Uani 1 1 d . . . . .
H16A H 0.0732 0.3573 0.4164 0.100 Uiso 1 1 calc R U . . .
H16B H 0.0526 0.2991 0.4890 0.100 Uiso 1 1 calc R U . . .
H16C H 0.0372 0.2309 0.3877 0.100 Uiso 1 1 calc R U . . .
C17 C 0.5082(3) 0.1056(2) 0.3788(2) 0.0485(7) Uani 1 1 d . . . . .
H17A H 0.5207 0.0580 0.3221 0.058 Uiso 1 1 calc R U . . .
H17B H 0.5367 0.0735 0.4255 0.058 Uiso 1 1 calc R U . . .
C18 C 0.5877(3) 0.2120(3) 0.3974(2) 0.0499(7) Uani 1 1 d . . . . .
H18A H 0.5594 0.2654 0.4443 0.060 Uiso 1 1 calc R U . . .
H18B H 0.6741 0.2057 0.4196 0.060 Uiso 1 1 calc R U . . .
C19 C 0.6366(4) 0.3623(3) 0.3495(3) 0.0701(11) Uani 1 1 d . . . . .
H19A H 0.7208 0.3714 0.3824 0.105 Uiso 1 1 calc R U . . .
H19B H 0.5856 0.4031 0.3876 0.105 Uiso 1 1 calc R U . . .
H19C H 0.6383 0.3877 0.2980 0.105 Uiso 1 1 calc R U . . .
C20 C 0.6579(3) 0.1935(3) 0.2600(2) 0.0568(8) Uani 1 1 d . . . . .
H20A H 0.6227 0.1183 0.2367 0.085 Uiso 1 1 calc R U . . .
H20B H 0.7427 0.2003 0.2912 0.085 Uiso 1 1 calc R U . . .
H20C H 0.6581 0.2243 0.2113 0.085 Uiso 1 1 calc R U . . .
C21 C 0.3062(3) 0.0059(2) 0.3265(2) 0.0481(7) Uani 1 1 d . . . . .
H21A H 0.2256 0.0000 0.3458 0.058 Uiso 1 1 calc R U . . .
H21B H 0.3523 -0.0483 0.3428 0.058 Uiso 1 1 calc R U . . .
C22 C 0.2836(3) -0.0188(2) 0.2286(2) 0.0517(8) Uani 1 1 d . . . . .
H22A H 0.3624 -0.0012 0.2101 0.062 Uiso 1 1 calc R U . . .
H22B H 0.2565 -0.0961 0.2020 0.062 Uiso 1 1 calc R U . . .
C23 C 0.0686(4) 0.0054(4) 0.2045(3) 0.0850(14) Uani 1 1 d . . . . .
H23A H 0.0090 0.0396 0.1745 0.128 Uiso 1 1 calc R U . . .
H23B H 0.0648 0.0255 0.2675 0.128 Uiso 1 1 calc R U . . .
H23C H 0.0486 -0.0719 0.1794 0.128 Uiso 1 1 calc R U . . .
C24 C 0.1910(4) 0.0196(3) 0.0997(2) 0.0610(9) Uani 1 1 d . . . . .
H24A H 0.1659 -0.0563 0.0688 0.091 Uiso 1 1 calc R U . . .
H24B H 0.2744 0.0413 0.0915 0.091 Uiso 1 1 calc R U . . .
H24C H 0.1334 0.0606 0.0758 0.091 Uiso 1 1 calc R U . . .
C31 C -0.1523(9) 0.0058(9) 0.3688(6) 0.117(3) Uani 0.5 1 d D U P A -1
H31A H -0.1127 0.0484 0.3368 0.176 Uiso 0.5 1 calc R U P A -1
H31B H -0.2194 0.0405 0.3928 0.176 Uiso 0.5 1 calc R U P A -1
H31C H -0.1859 -0.0650 0.3286 0.176 Uiso 0.5 1 calc R U P A -1
C25 C -0.0620(5) -0.0037(7) 0.4405(4) 0.087(2) Uani 0.5 1 d DG U P A -1
C26 C 0.0221(6) -0.0754(6) 0.4268(4) 0.077(2) Uani 0.5 1 d DG U P A -1
H26 H 0.0186 -0.1231 0.3697 0.092 Uiso 0.5 1 calc R U P A -1
C27 C 0.1114(5) -0.0774(6) 0.4965(5) 0.084(2) Uani 0.5 1 d G U P A -1
H27 H 0.1689 -0.1265 0.4872 0.100 Uiso 0.5 1 calc R U P A -1
C28 C 0.1166(6) -0.0076(7) 0.5801(4) 0.091(2) Uani 0.5 1 d G U P A -1
H28 H 0.1777 -0.0090 0.6277 0.109 Uiso 0.5 1 calc R U P A -1
C29 C 0.0325(7) 0.0641(7) 0.5938(4) 0.093(2) Uani 0.5 1 d G U P A -1
H29 H 0.0360 0.1119 0.6509 0.112 Uiso 0.5 1 calc R U P A -1
C30 C -0.0568(6) 0.0661(6) 0.5240(5) 0.095(2) Uani 0.5 1 d DG U P A -1
H30 H -0.1143 0.1152 0.5334 0.114 Uiso 0.5 1 calc R U P A -1

loop_
_atom_site_aniso_label
_atom_site_aniso_U_11
_atom_site_aniso_U_22
_atom_site_aniso_U_33
_atom_site_aniso_U_23
_atom_site_aniso_U_13
_atom_site_aniso_U_12
Cs1 0.04137(9) 0.02630(7) 0.02758(7) 0.01024(6) 0.01326(6) 0.00596(6)
Cs2 0.02767(7) 0.02853(7) 0.02844(7) 0.00733(6) 0.01044(5) 0.00399(5)
Si1 0.0253(3) 0.0415(4) 0.0499(4) 0.0234(3) 0.0067(3) 0.0015(3)
N1 0.0286(10) 0.0276(10) 0.0372(11) 0.0099(8) 0.0118(8) 0.0052(8)
C1 0.047(2) 0.106(3) 0.081(3) 0.053(3) 0.0027(19) -0.027(2)
Si2 0.0492(4) 0.0271(3) 0.0409(4) 0.0087(3) 0.0260(3) 0.0063(3)
N2 0.0371(11) 0.0271(10) 0.0219(9) 0.0058(8) 0.0052(8) 0.0018(8)
C2 0.0425(19) 0.080(3) 0.116(4) 0.051(3) 0.000(2) 0.0151(19)
Si3 0.0372(4) 0.0248(3) 0.0272(3) 0.0062(3) 0.0079(3) 0.0041(3)
N3 0.0613(16) 0.0283(11) 0.0393(12) 0.0147(9) 0.0215(11) 0.0040(10)
C3 0.0508(19) 0.0480(18) 0.062(2) 0.0030(16) -0.0066(16) -0.0141(15)
Si4 0.0340(4) 0.0325(3) 0.0214(3) 0.0048(3) 0.0050(3) 0.0019(3)
N4 0.0584(16) 0.0392(12) 0.0297(11) 0.0072(10) 0.0188(11) 0.0015(11)
C4 0.100(3) 0.050(2) 0.089(3) 0.0129(19) 0.073(3) 0.019(2)
N5 0.0458(13) 0.0322(11) 0.0431(13) 0.0138(10) 0.0094(11) 0.0023(10)
C5 0.077(2) 0.0448(17) 0.0307(14) 0.0024(12) 0.0067(15) -0.0069(16)
N6 0.076(2) 0.0306(12) 0.0412(14) 0.0036(10) 0.0136(13) -0.0034(12)
C6 0.073(2) 0.0292(14) 0.068(2) 0.0156(14) 0.0294(18) 0.0090(14)
C7 0.0447(17) 0.0562(19) 0.064(2) 0.0257(16) 0.0169(15) 0.0188(15)
C8 0.096(3) 0.0290(15) 0.055(2) 0.0101(14) -0.0062(19) -0.0036(16)
C9 0.0494(16) 0.0478(16) 0.0379(14) 0.0240(13) 0.0145(12) 0.0140(13)
C10 0.0508(17) 0.0475(16) 0.0321(13) 0.0183(12) 0.0015(12) 0.0044(13)
C11 0.064(2) 0.0556(19) 0.0274(13) 0.0005(13) 0.0144(13) 0.0070(16)
C12 0.0368(15) 0.0539(18) 0.0526(18) 0.0123(15) 0.0014(13) -0.0003(13)
C13 0.073(2) 0.0481(17) 0.0354(15) 0.0194(13) 0.0174(15) 0.0036(15)
C14 0.069(2) 0.0447(16) 0.0358(15) 0.0158(13) 0.0214(14) -0.0019(15)
C15 0.110(4) 0.048(2) 0.055(2) 0.0028(17) 0.008(2) -0.016(2)
C16 0.067(2) 0.072(3) 0.067(2) 0.022(2) 0.031(2) 0.015(2)
C17 0.061(2) 0.0408(16) 0.0496(17) 0.0236(14) 0.0087(15) 0.0081(14)
C18 0.0529(18) 0.0540(18) 0.0399(16) 0.0134(14) 0.0057(13) 0.0001(15)
C19 0.065(2) 0.0397(18) 0.098(3) 0.0167(19) 0.008(2) -0.0068(16)
C20 0.056(2) 0.063(2) 0.0494(18) 0.0107(16) 0.0200(16) -0.0025(16)
C21 0.065(2) 0.0276(13) 0.0557(18) 0.0149(13) 0.0216(15) -0.0002(13)
C22 0.075(2) 0.0268(13) 0.0542(18) 0.0078(13) 0.0259(17) 0.0028(14)
C23 0.078(3) 0.093(3) 0.072(3) 0.003(2) 0.023(2) 0.002(3)
C24 0.087(3) 0.0434(18) 0.0463(18) 0.0096(14) 0.0102(18) -0.0054(17)
C31 0.096(6) 0.130(7) 0.115(7) 0.056(6) -0.021(5) -0.030(6)
C25 0.072(5) 0.103(4) 0.075(4) 0.044(3) -0.010(4) -0.054(4)
C26 0.066(5) 0.092(4) 0.054(4) 0.035(3) -0.024(3) -0.058(4)
C27 0.080(5) 0.099(4) 0.059(3) 0.043(3) -0.018(3) -0.064(4)
C28 0.090(5) 0.108(4) 0.059(4) 0.045(3) -0.022(4) -0.064(4)
C29 0.095(6) 0.099(4) 0.070(4) 0.034(4) 0.001(4) -0.064(4)
C30 0.087(5) 0.104(4) 0.085(5) 0.038(4) 0.007(4) -0.053(4)

loop_
_atom_type_symbol
_atom_type_description
_atom_type_scat_dispersion_real
_atom_type_scat_dispersion_imag
_atom_type_scat_source
C C 0.0033 0.0016 'International Tables Vol C Tables 4.2.6.8 and 6.1.1.4'
Cs Cs -0.3680 2.1192 'International Tables Vol C Tables 4.2.6.8 and 6.1.1.4'
Si Si 0.0817 0.0704 'International Tables Vol C Tables 4.2.6.8 and 6.1.1.4'
N N 0.0061 0.0033 'International Tables Vol C Tables 4.2.6.8 and 6.1.1.4'
H H 0.0000 0.0000 'International Tables Vol C Tables 4.2.6.8 and 6.1.1.4'

loop_
_geom_angle_atom_site_label_1
_geom_angle_atom_site_label_2
_geom_angle_atom_site_label_3
_geom_angle
_geom_angle_site_symmetry_1
_geom_angle_site_symmetry_3
N1 Cs1 N4 108.36(6) . .
N1 Cs1 N6 120.89(7) . .
N4 Cs1 N6 87.69(7) . .
N1 Cs1 N5 133.44(6) . .
N4 Cs1 N5 98.72(7) . .
N6 Cs1 N5 96.80(7) . .
N1 Cs1 N3 164.80(6) . .
N4 Cs1 N3 57.13(6) . .
N6 Cs1 N3 58.25(7) . .
N5 Cs1 N3 58.64(6) . .
N1 Cs1 C9 81.06(6) . 2_665
N4 Cs1 C9 170.53(7) . 2_665
N6 Cs1 C9 88.14(7) . 2_665
N5 Cs1 C9 73.36(7) . 2_665
N3 Cs1 C9 113.55(6) . 2_665
N1 Cs1 C24 107.29(7) . .
N4 Cs1 C24 109.57(7) . .
N6 Cs1 C24 22.45(7) . .
N5 Cs1 C24 97.87(8) . .
N3 Cs1 C24 76.36(7) . .
C9 Cs1 C24 67.30(8) 2_665 .
N1 Cs1 C15 102.21(8) . .
N4 Cs1 C15 21.37(7) . .
N6 Cs1 C15 107.96(8) . .
N5 Cs1 C15 89.46(9) . .
N3 Cs1 C15 65.99(8) . .
C9 Cs1 C15 157.95(9) 2_665 .
C24 Cs1 C15 130.27(8) . .
N1 Cs1 C5 48.88(6) . .
N4 Cs1 C5 87.88(7) . .
N6 Cs1 C5 166.25(8) . .
N5 Cs1 C5 96.74(7) . .
N3 Cs1 C5 128.50(6) . .
C9 Cs1 C5 98.06(7) 2_665 .
C24 Cs1 C5 155.13(7) . .
C15 Cs1 C5 69.76(8) . .
N1 Cs1 C16 91.44(7) . .
N4 Cs1 C16 21.61(8) . .
N6 Cs1 C16 84.87(8) . .
N5 Cs1 C16 120.32(8) . .
N3 Cs1 C16 73.38(8) . .
C9 Cs1 C16 165.27(8) 2_665 .
C24 Cs1 C16 103.42(9) . .
C15 Cs1 C16 36.26(10) . .
C5 Cs1 C16 86.22(8) . .
N1 Cs1 C22 142.23(7) . .
N4 Cs1 C22 84.16(7) . .
N6 Cs1 C22 21.81(8) . .
N5 Cs1 C22 76.11(7) . .
N3 Cs1 C22 39.84(7) . .
C9 Cs1 C22 88.82(7) 2_665 .
C24 Cs1 C22 36.54(8) . .
C15 Cs1 C22 100.60(8) . .
C5 Cs1 C22 168.32(7) . .
C16 Cs1 C22 89.46(8) . .
N1 Cs1 C18 148.00(6) . .
N4 Cs1 C18 78.18(7) . .
N6 Cs1 C18 90.14(8) . .
N5 Cs1 C18 21.36(6) . .
N3 Cs1 C18 40.29(7) . .
C9 Cs1 C18 93.35(7) 2_665 .
C24 Cs1 C18 99.25(8) . .
C15 Cs1 C18 72.19(9) . .
C5 Cs1 C18 101.67(7) . .
C16 Cs1 C18 99.61(8) . .
C22 Cs1 C18 68.35(8) . .
N2 Cs2 N2 92.85(5) . 2_665
N2 Cs2 N1 128.29(5) . .
N2 Cs2 N1 125.72(5) 2_665 .
N2 Cs2 C9 111.70(6) . 2_665
N2 Cs2 C9 51.33(6) 2_665 2_665
N1 Cs2 C9 78.58(6) . 2_665
N2 Cs2 C2 110.28(8) . 2_565
N2 Cs2 C2 98.97(9) 2_665 2_565
N1 Cs2 C2 97.33(8) . 2_565
C9 Cs2 C2 128.72(9) 2_665 2_565
N2 Cs2 C3 176.30(7) . .
N2 Cs2 C3 88.90(7) 2_665 .
N1 Cs2 C3 48.33(7) . .
C9 Cs2 C3 67.01(8) 2_665 .
C2 Cs2 C3 72.62(9) 2_565 .
N2 Cs2 C7 48.93(6) . .
N2 Cs2 C7 112.64(6) 2_665 .
N1 Cs2 C7 120.97(6) . .
C9 Cs2 C7 157.77(7) 2_665 .
C2 Cs2 C7 63.41(8) 2_565 .
C3 Cs2 C7 133.07(8) . .
N2 Cs2 C6 89.04(6) . .
N2 Cs2 C6 172.60(6) 2_665 .
N1 Cs2 C6 48.64(6) . .
C9 Cs2 C6 121.39(7) 2_665 .
C2 Cs2 C6 87.05(10) 2_565 .
C3 Cs2 C6 88.82(8) . .
C7 Cs2 C6 73.87(7) . .
N2 Cs2 Si4 23.97(4) . .
N2 Cs2 Si4 98.94(4) 2_665 .
N1 Cs2 Si4 107.93(4) . .
C9 Cs2 Si4 97.45(5) 2_665 .
C2 Cs2 Si4 131.16(7) 2_565 .
C3 Cs2 Si4 152.40(6) . .
C7 Cs2 Si4 67.76(5) . .
C6 Cs2 Si4 80.02(6) . .
N2 Cs2 Si4 98.89(4) . 2_665
N2 Cs2 Si4 23.85(4) 2_665 2_665
N1 Cs2 Si4 130.75(4) . 2_665
C9 Cs2 Si4 70.45(5) 2_665 2_665
C2 Cs2 Si4 75.23(8) 2_565 2_665
C3 Cs2 Si4 84.00(6) . 2_665
C7 Cs2 Si4 99.35(6) . 2_665
C6 Cs2 Si4 162.16(6) . 2_665
Si4 Cs2 Si4 113.170(12) . 2_665
N2 Cs2 Si1 149.50(4) . .
N2 Cs2 Si1 115.49(4) 2_665 .
N1 Cs2 Si1 23.92(4) . .
C9 Cs2 Si1 80.86(5) 2_665 .
C2 Cs2 Si1 77.69(7) 2_565 .
C3 Cs2 Si1 27.79(6) . .
C7 Cs2 Si1 121.35(5) . .
C6 Cs2 Si1 61.43(5) . .
Si4 Cs2 Si1 131.607(16) . .
Si4 Cs2 Si1 111.580(17) 2_665 .
N2 Cs2 Si3 101.43(4) . 2_665
N2 Cs2 Si3 23.32(4) 2_665 2_665
N1 Cs2 Si3 105.02(4) . 2_665
C9 Cs2 Si3 28.07(4) 2_665 2_665
C2 Cs2 Si3 115.20(8) 2_565 2_665
C3 Cs2 Si3 78.99(6) . 2_665
C7 Cs2 Si3 133.98(5) . 2_665
C6 Cs2 Si3 149.34(5) . 2_665
Si4 Cs2 Si3 97.951(16) . 2_665
Si4 Cs2 Si3 44.407(15) 2_665 2_665
Si1 Cs2 Si3 101.169(16) . 2_665
N1 Si1 C1 114.54(15) . .
N1 Si1 C2 115.47(16) . .
C1 Si1 C2 105.2(2) . .
N1 Si1 C3 112.29(13) . .
C1 Si1 C3 104.2(2) . .
C2 Si1 C3 104.0(2) . .
N1 Si1 Cs1 52.13(7) . .
C1 Si1 Cs1 78.07(13) . .
C2 Si1 Cs1 166.03(15) . .
C3 Si1 Cs1 88.10(12) . .
N1 Si1 Cs2 52.26(7) . .
C1 Si1 Cs2 158.73(14) . .
C2 Si1 Cs2 96.02(14) . .
C3 Si1 Cs2 71.72(11) . .
Cs1 Si1 Cs2 80.899(14) . .
Si1 N1 Si2 127.66(13) . .
Si1 N1 Cs1 103.09(9) . .
Si2 N1 Cs1 109.54(10) . .
Si1 N1 Cs2 103.82(9) . .
Si2 N1 Cs2 105.00(9) . .
Cs1 N1 Cs2 106.00(6) . .
Si1 C1 H1A 109.5 . .
Si1 C1 H1B 109.5 . .
H1A C1 H1B 109.5 . .
Si1 C1 H1C 109.5 . .
H1A C1 H1C 109.5 . .
H1B C1 H1C 109.5 . .
N1 Si2 C6 114.03(14) . .
N1 Si2 C5 110.98(13) . .
C6 Si2 C5 105.84(16) . .
N1 Si2 C4 116.31(15) . .
C6 Si2 C4 104.00(17) . .
C5 Si2 C4 104.69(19) . .
N1 Si2 Cs1 47.40(8) . .
C6 Si2 Cs1 149.95(11) . .
C5 Si2 Cs1 70.06(10) . .
C4 Si2 Cs1 105.80(12) . .
N1 Si2 Cs2 51.35(7) . .
C6 Si2 Cs2 72.03(10) . .
C5 Si2 Cs2 96.68(11) . .
C4 Si2 Cs2 158.47(17) . .
Cs1 Si2 Cs2 78.811(14) . .
Si3 N2 Si4 129.40(13) . .
Si3 N2 Cs2 112.46(10) . .
Si4 N2 Cs2 105.86(9) . .
Si3 N2 Cs2 107.74(9) . 2_665
Si4 N2 Cs2 105.89(9) . 2_665
Cs2 N2 Cs2 87.15(5) . 2_665
Si1 C2 Cs2 152.9(2) . 2_565
Si1 C2 H2A 109.5 . .
Cs2 C2 H2A 80.5 2_565 .
Si1 C2 H2B 109.5 . .
Cs2 C2 H2B 89.5 2_565 .
H2A C2 H2B 109.5 . .
Si1 C2 H2C 109.5 . .
Cs2 C2 H2C 44.2 2_565 .
H2A C2 H2C 109.5 . .
H2B C2 H2C 109.5 . .
N2 Si3 C8 116.77(14) . .
N2 Si3 C9 112.83(12) . .
C8 Si3 C9 104.62(16) . .
N2 Si3 C7 113.06(13) . .
C8 Si3 C7 105.60(18) . .
C9 Si3 C7 102.61(15) . .
N2 Si3 Cs2 48.94(7) . 2_665
C8 Si3 Cs2 133.92(14) . 2_665
C9 Si3 Cs2 64.05(9) . 2_665
C7 Si3 Cs2 120.35(11) . 2_665
N2 Si3 Cs2 45.43(8) . .
C8 Si3 Cs2 143.06(13) . .
C9 Si3 Cs2 112.23(10) . .
C7 Si3 Cs2 69.31(11) . .
Cs2 Si3 Cs2 65.150(11) 2_665 .
C21 N3 C17 108.9(2) . .
C21 N3 C13 110.7(2) . .
C17 N3 C13 108.9(3) . .
C21 N3 Cs1 110.03(18) . .
C17 N3 Cs1 108.06(15) . .
C13 N3 Cs1 110.31(17) . .
Si1 C3 Cs2 80.49(10) . .
Si1 C3 H3A 109.5 . .
Cs2 C3 H3A 152.6 . .
Si1 C3 H3B 109.5 . .
Cs2 C3 H3B 89.8 . .
H3A C3 H3B 109.5 . .
Si1 C3 H3C 109.5 . .
Cs2 C3 H3C 44.0 . .
H3A C3 H3C 109.5 . .
H3B C3 H3C 109.5 . .
N2 Si4 C12 114.86(13) . .
N2 Si4 C10 110.66(12) . .
C12 Si4 C10 104.66(15) . .
N2 Si4 C11 115.47(13) . .
C12 Si4 C11 105.14(16) . .
C10 Si4 C11 105.05(15) . .
N2 Si4 Cs2 50.17(7) . .
C12 Si4 Cs2 153.19(11) . .
C10 Si4 Cs2 68.83(9) . .
C11 Si4 Cs2 101.65(11) . .
N2 Si4 Cs2 50.26(7) . 2_665
C12 Si4 Cs2 86.56(11) . 2_665
C10 Si4 Cs2 80.02(9) . 2_665
C11 Si4 Cs2 165.23(11) . 2_665
Cs2 Si4 Cs2 66.829(12) . 2_665
C15 N4 C16 109.9(3) . .
C15 N4 C14 112.3(3) . .
C16 N4 C14 109.0(3) . .
C15 N4 Cs1 105.3(2) . .
C16 N4 Cs1 105.61(19) . .
C14 N4 Cs1 114.45(16) . .
Si2 C4 H4A 109.5 . .
Si2 C4 H4B 109.5 . .
H4A C4 H4B 109.5 . .
Si2 C4 H4C 109.5 . .
H4A C4 H4C 109.5 . .
H4B C4 H4C 109.5 . .
C20 N5 C18 112.0(3) . .
C20 N5 C19 107.4(3) . .
C18 N5 C19 108.6(3) . .
C20 N5 Cs1 125.9(2) . .
C18 N5 Cs1 104.76(18) . .
C19 N5 Cs1 96.4(2) . .
Si2 C5 Cs1 82.07(10) . .
Si2 C5 H5A 109.5 . .
Cs1 C5 H5A 76.0 . .
Si2 C5 H5B 109.5 . .
Cs1 C5 H5B 54.6 . .
H5A C5 H5B 109.5 . .
Si2 C5 H5C 109.5 . .
Cs1 C5 H5C 163.6 . .
H5A C5 H5C 109.5 . .
H5B C5 H5C 109.5 . .
C23 N6 C24 109.1(3) . .
C23 N6 C22 112.5(3) . .
C24 N6 C22 108.1(3) . .
C23 N6 Cs1 119.3(2) . .
C24 N6 Cs1 101.27(18) . .
C22 N6 Cs1 105.66(18) . .
Si2 C6 Cs2 80.31(10) . .
Si2 C6 H6A 109.5 . .
Cs2 C6 H6A 41.5 . .
Si2 C6 H6B 109.5 . .
Cs2 C6 H6B 149.3 . .
H6A C6 H6B 109.5 . .
Si2 C6 H6C 109.5 . .
Cs2 C6 H6C 93.3 . .
H6A C6 H6C 109.5 . .
H6B C6 H6C 109.5 . .
Si3 C7 Cs2 83.33(11) . .
Si3 C7 H7A 109.5 . .
Cs2 C7 H7A 164.6 . .
Si3 C7 H7B 109.5 . .
Cs2 C7 H7B 72.5 . .
H7A C7 H7B 109.5 . .
Si3 C7 H7C 109.5 . .
Cs2 C7 H7C 56.8 . .
H7A C7 H7C 109.5 . .
H7B C7 H7C 109.5 . .
Si3 C8 H8A 109.5 . .
Si3 C8 H8B 109.5 . .
H8A C8 H8B 109.5 . .
Si3 C8 H8C 109.5 . .
H8A C8 H8C 109.5 . .
H8B C8 H8C 109.5 . .
Si3 C9 Cs1 172.87(15) . 2_665
Si3 C9 Cs2 87.88(9) . 2_665
Cs1 C9 Cs2 90.95(7) 2_665 2_665
Si3 C9 H9A 109.5 . .
Cs1 C9 H9A 75.9 2_665 .
Cs2 C9 H9A 60.4 2_665 .
Si3 C9 H9B 109.5 . .
Cs1 C9 H9B 63.8 2_665 .
Cs2 C9 H9B 65.0 2_665 .
H9A C9 H9B 109.5 . .
Si3 C9 H9C 109.5 . .
Cs1 C9 H9C 72.1 2_665 .
Cs2 C9 H9C 162.5 2_665 .
H9A C9 H9C 109.5 . .
H9B C9 H9C 109.5 . .
Si4 C10 H10A 109.5 . .
Si4 C10 H10B 109.5 . .
H10A C10 H10B 109.5 . .
Si4 C10 H10C 109.5 . .
H10A C10 H10C 109.5 . .
H10B C10 H10C 109.5 . .
Si4 C11 H11A 109.5 . .
Si4 C11 H11B 109.5 . .
H11A C11 H11B 109.5 . .
Si4 C11 H11C 109.5 . .
H11A C11 H11C 109.5 . .
H11B C11 H11C 109.5 . .
Si4 C12 H12A 109.5 . .
Si4 C12 H12B 109.5 . .
H12A C12 H12B 109.5 . .
Si4 C12 H12C 109.5 . .
H12A C12 H12C 109.5 . .
H12B C12 H12C 109.5 . .
N3 C13 C14 114.4(3) . .
N3 C13 H13A 108.7 . .
C14 C13 H13A 108.7 . .
N3 C13 H13B 108.7 . .
C14 C13 H13B 108.7 . .
H13A C13 H13B 107.6 . .
N4 C14 C13 115.4(3) . .
N4 C14 H00A 108.4 . .
C13 C14 H00A 108.4 . .
N4 C14 H00B 108.4 . .
C13 C14 H00B 108.4 . .
H00A C14 H00B 107.5 . .
N4 C15 Cs1 53.30(17) . .
N4 C15 H15A 109.5 . .
Cs1 C15 H15A 81.0 . .
N4 C15 H15B 109.5 . .
Cs1 C15 H15B 162.7 . .
H15A C15 H15B 109.5 . .
N4 C15 H15C 109.5 . .
Cs1 C15 H15C 78.5 . .
H15A C15 H15C 109.5 . .
H15B C15 H15C 109.5 . .
N4 C16 Cs1 52.78(15) . .
N4 C16 H16A 109.5 . .
Cs1 C16 H16A 77.0 . .
N4 C16 H16B 109.5 . .
Cs1 C16 H16B 161.8 . .
H16A C16 H16B 109.5 . .
N4 C16 H16C 109.5 . .
Cs1 C16 H16C 83.1 . .
H16A C16 H16C 109.5 . .
H16B C16 H16C 109.5 . .
N3 C17 C18 114.6(3) . .
N3 C17 H17A 108.6 . .
C18 C17 H17A 108.6 . .
N3 C17 H17B 108.6 . .
C18 C17 H17B 108.6 . .
H17A C17 H17B 107.6 . .
N5 C18 C17 113.2(3) . .
N5 C18 Cs1 53.88(15) . .
C17 C18 Cs1 84.25(18) . .
N5 C18 H18A 108.9 . .
C17 C18 H18A 108.9 . .
Cs1 C18 H18A 77.7 . .
N5 C18 H18B 108.9 . .
C17 C18 H18B 108.9 . .
Cs1 C18 H18B 162.3 . .
H18A C18 H18B 107.7 . .
N5 C19 H19A 109.5 . .
N5 C19 H19B 109.5 . .
H19A C19 H19B 109.5 . .
N5 C19 H19C 109.5 . .
H19A C19 H19C 109.5 . .
H19B C19 H19C 109.5 . .
N5 C20 H20A 109.5 . .
N5 C20 H20B 109.5 . .
H20A C20 H20B 109.5 . .
N5 C20 H20C 109.5 . .
H20A C20 H20C 109.5 . .
H20B C20 H20C 109.5 . .
N3 C21 C22 114.7(2) . .
N3 C21 H21A 108.6 . .
C22 C21 H21A 108.6 . .
N3 C21 H21B 108.6 . .
C22 C21 H21B 108.6 . .
H21A C21 H21B 107.6 . .
N6 C22 C21 114.3(3) . .
N6 C22 Cs1 52.53(14) . .
C21 C22 Cs1 86.12(16) . .
N6 C22 H22A 108.7 . .
C21 C22 H22A 108.7 . .
Cs1 C22 H22A 78.1 . .
N6 C22 H22B 108.7 . .
C21 C22 H22B 108.7 . .
Cs1 C22 H22B 160.6 . .
H22A C22 H22B 107.6 . .
N6 C23 H23A 109.5 . .
N6 C23 H23B 109.5 . .
H23A C23 H23B 109.5 . .
N6 C23 H23C 109.5 . .
H23A C23 H23C 109.5 . .
H23B C23 H23C 109.5 . .
N6 C24 Cs1 56.28(15) . .
N6 C24 H24A 109.5 . .
Cs1 C24 H24A 164.9 . .
N6 C24 H24B 109.5 . .
Cs1 C24 H24B 74.2 . .
H24A C24 H24B 109.5 . .
N6 C24 H24C 109.5 . .
Cs1 C24 H24C 82.1 . .
H24A C24 H24C 109.5 . .
H24B C24 H24C 109.5 . .
C25 C31 H31A 109.5 . .
C25 C31 H31B 109.5 . .
H31A C31 H31B 109.5 . .
C25 C31 H31C 109.5 . .
H31A C31 H31C 109.5 . .
H31B C31 H31C 109.5 . .
C26 C25 C30 120.0 . .
C26 C25 C31 122.1(5) . .
C30 C25 C31 117.8(5) . .
C27 C26 C25 120.0 . .
C27 C26 H26 120.0 . .
C25 C26 H26 120.0 . .
C28 C27 C26 120.0 . .
C28 C27 H27 120.0 . .
C26 C27 H27 120.0 . .
C29 C28 C27 120.0 . .
C29 C28 H28 120.0 . .
C27 C28 H28 120.0 . .
C28 C29 C30 120.0 . .
C28 C29 H29 120.0 . .
C30 C29 H29 120.0 . .
C29 C30 C25 120.0 . .
C29 C30 H30 120.0 . .
C25 C30 H30 120.0 . .

loop_
_geom_bond_atom_site_label_1
_geom_bond_atom_site_label_2
_geom_bond_distance
_geom_bond_site_symmetry_2
Cs1 N1 3.129(2) .
Cs1 N4 3.159(2) .
Cs1 N6 3.173(2) .
Cs1 N5 3.223(3) .
Cs1 N3 3.291(2) .
Cs1 C9 3.535(3) 2_665
Cs1 C24 3.741(3) .
Cs1 C15 3.800(4) .
Cs1 C5 3.803(3) .
Cs1 C16 3.821(4) .
Cs1 C22 3.849(3) .
Cs1 C18 3.859(3) .
Cs2 N2 3.149(2) .
Cs2 N2 3.168(2) 2_665
Cs2 N1 3.241(2) .
Cs2 C9 3.601(3) 2_665
Cs2 C2 3.687(4) 2_565
Cs2 C3 3.831(3) .
Cs2 C7 3.847(3) .
Cs2 C6 3.868(3) .
Cs2 Si4 3.9445(8) .
Cs2 Si4 3.9629(7) 2_665
Cs2 Si1 3.9794(8) .
Cs2 Si3 4.0022(7) 2_665
Si1 N1 1.662(2) .
Si1 C1 1.878(3) .
Si1 C2 1.879(4) .
Si1 C3 1.881(4) .
N1 Si2 1.665(2) .
C1 H1A 0.9800 .
C1 H1B 0.9800 .
C1 H1C 0.9800 .
Si2 C6 1.888(3) .
Si2 C5 1.891(4) .
Si2 C4 1.895(3) .
N2 Si3 1.663(2) .
N2 Si4 1.666(2) .
N2 Cs2 3.168(2) 2_665
C2 Cs2 3.687(4) 2_565
C2 H2A 0.9800 .
C2 H2B 0.9800 .
C2 H2C 0.9800 .
Si3 C8 1.873(3) .
Si3 C9 1.884(3) .
Si3 C7 1.890(3) .
Si3 Cs2 4.0021(7) 2_665
N3 C21 1.462(4) .
N3 C17 1.476(4) .
N3 C13 1.479(4) .
C3 H3A 0.9800 .
C3 H3B 0.9800 .
C3 H3C 0.9800 .
Si4 C12 1.881(3) .
Si4 C10 1.887(3) .
Si4 C11 1.889(3) .
Si4 Cs2 3.9629(7) 2_665
N4 C15 1.436(4) .
N4 C16 1.461(5) .
N4 C14 1.461(4) .
C4 H4A 0.9800 .
C4 H4B 0.9800 .
C4 H4C 0.9800 .
N5 C20 1.448(4) .
N5 C18 1.454(4) .
N5 C19 1.469(4) .
C5 H5A 0.9800 .
C5 H5B 0.9800 .
C5 H5C 0.9800 .
N6 C23 1.427(5) .
N6 C24 1.457(4) .
N6 C22 1.485(5) .
C6 H6A 0.9800 .
C6 H6B 0.9800 .
C6 H6C 0.9800 .
C7 H7A 0.9800 .
C7 H7B 0.9800 .
C7 H7C 0.9800 .
C8 H8A 0.9800 .
C8 H8B 0.9800 .
C8 H8C 0.9800 .
C9 Cs1 3.535(3) 2_665
C9 Cs2 3.601(3) 2_665
C9 H9A 0.9800 .
C9 H9B 0.9800 .
C9 H9C 0.9800 .
C10 H10A 0.9800 .
C10 H10B 0.9800 .
C10 H10C 0.9800 .
C11 H11A 0.9800 .
C11 H11B 0.9800 .
C11 H11C 0.9800 .
C12 H12A 0.9800 .
C12 H12B 0.9800 .
C12 H12C 0.9800 .
C13 C14 1.488(5) .
C13 H13A 0.9900 .
C13 H13B 0.9900 .
C14 H00A 0.9900 .
C14 H00B 0.9900 .
C15 H15A 0.9800 .
C15 H15B 0.9800 .
C15 H15C 0.9800 .
C16 H16A 0.9800 .
C16 H16B 0.9800 .
C16 H16C 0.9800 .
C17 C18 1.518(4) .
C17 H17A 0.9900 .
C17 H17B 0.9900 .
C18 H18A 0.9900 .
C18 H18B 0.9900 .
C19 H19A 0.9800 .
C19 H19B 0.9800 .
C19 H19C 0.9800 .
C20 H20A 0.9800 .
C20 H20B 0.9800 .
C20 H20C 0.9800 .
C21 C22 1.493(5) .
C21 H21A 0.9900 .
C21 H21B 0.9900 .
C22 H22A 0.9900 .
C22 H22B 0.9900 .
C23 H23A 0.9800 .
C23 H23B 0.9800 .
C23 H23C 0.9800 .
C24 H24A 0.9800 .
C24 H24B 0.9800 .
C24 H24C 0.9800 .
C31 C25 1.453(6) .
C31 H31A 0.9800 .
C31 H31B 0.9800 .
C31 H31C 0.9800 .
C25 C26 1.3900 .
C25 C30 1.3900 .
C26 C27 1.3900 .
C26 H26 0.9500 .
C27 C28 1.3900 .
C27 H27 0.9500 .
C28 C29 1.3900 .
C28 H28 0.9500 .
C29 C30 1.3900 .
C29 H29 0.9500 .
C30 H30 0.9500 .

loop_
_geom_torsion_atom_site_label_1
_geom_torsion_atom_site_label_2
_geom_torsion_atom_site_label_3
_geom_torsion_atom_site_label_4
_geom_torsion
_geom_torsion_site_symmetry_1
_geom_torsion_site_symmetry_4
C1 Si1 N1 Si2 -77.8(2) . .
C2 Si1 N1 Si2 44.6(3) . .
C3 Si1 N1 Si2 163.53(18) . .
Cs1 Si1 N1 Si2 -127.83(19) . .
Cs2 Si1 N1 Si2 121.77(18) . .
C1 Si1 N1 Cs1 50.0(2) . .
C2 Si1 N1 Cs1 172.42(18) . .
C3 Si1 N1 Cs1 -68.64(15) . .
Cs2 Si1 N1 Cs1 -110.40(9) . .
C1 Si1 N1 Cs2 160.39(19) . .
C2 Si1 N1 Cs2 -77.18(19) . .
C3 Si1 N1 Cs2 41.76(16) . .
Cs1 Si1 N1 Cs2 110.40(9) . .
Si1 N1 Si2 C6 -83.4(2) . .
Cs1 N1 Si2 C6 151.34(14) . .
Cs2 N1 Si2 C6 37.89(16) . .
Si1 N1 Si2 C5 157.20(17) . .
Cs1 N1 Si2 C5 31.92(15) . .
Cs2 N1 Si2 C5 -81.53(13) . .
Si1 N1 Si2 C4 37.7(3) . .
Cs1 N1 Si2 C4 -87.59(19) . .
Cs2 N1 Si2 C4 158.96(18) . .
Si1 N1 Si2 Cs1 125.28(19) . .
Cs2 N1 Si2 Cs1 -113.44(10) . .
Si1 N1 Si2 Cs2 -121.27(19) . .
Cs1 N1 Si2 Cs2 113.44(10) . .
N1 Si1 C2 Cs2 156.2(4) . 2_565
C1 Si1 C2 Cs2 -76.5(5) . 2_565
C3 Si1 C2 Cs2 32.7(5) . 2_565
Cs1 Si1 C2 Cs2 -178.27(17) . 2_565
Cs2 Si1 C2 Cs2 105.3(4) . 2_565
Si4 N2 Si3 C8 3.2(3) . .
Cs2 N2 Si3 C8 139.43(17) . .
Cs2 N2 Si3 C8 -126.22(17) 2_665 .
Si4 N2 Si3 C9 124.46(18) . .
Cs2 N2 Si3 C9 -99.30(13) . .
Cs2 N2 Si3 C9 -4.95(15) 2_665 .
Si4 N2 Si3 C7 -119.64(19) . .
Cs2 N2 Si3 C7 16.60(16) . .
Cs2 N2 Si3 C7 110.95(14) 2_665 .
Si4 N2 Si3 Cs2 129.4(2) . 2_665
Cs2 N2 Si3 Cs2 -94.35(9) . 2_665
Si4 N2 Si3 Cs2 -136.2(2) . .
Cs2 N2 Si3 Cs2 94.35(9) 2_665 .
N1 Si1 C3 Cs2 -33.69(12) . .
C1 Si1 C3 Cs2 -158.23(14) . .
C2 Si1 C3 Cs2 91.81(14) . .
Cs1 Si1 C3 Cs2 -81.04(4) . .
Si3 N2 Si4 C12 -68.2(2) . .
Cs2 N2 Si4 C12 153.43(13) . .
Cs2 N2 Si4 C12 61.88(15) 2_665 .
Si3 N2 Si4 C10 173.58(17) . .
Cs2 N2 Si4 C10 35.22(14) . .
Cs2 N2 Si4 C10 -56.34(14) 2_665 .
Si3 N2 Si4 C11 54.4(2) . .
Cs2 N2 Si4 C11 -83.91(14) . .
Cs2 N2 Si4 C11 -175.47(13) 2_665 .
Si3 N2 Si4 Cs2 138.4(2) . .
Cs2 N2 Si4 Cs2 -91.56(8) 2_665 .
Si3 N2 Si4 Cs2 -130.1(2) . 2_665
Cs2 N2 Si4 Cs2 91.56(8) . 2_665
N1 Si2 C5 Cs1 -24.46(11) . .
C6 Si2 C5 Cs1 -148.67(11) . .
C4 Si2 C5 Cs1 101.80(13) . .
Cs2 Si2 C5 Cs1 -75.51(4) . .
N1 Si2 C6 Cs2 -30.28(12) . .
C5 Si2 C6 Cs2 92.00(12) . .
C4 Si2 C6 Cs2 -157.97(16) . .
Cs1 Si2 C6 Cs2 14.6(3) . .
N2 Si3 C7 Cs2 -12.57(12) . .
C8 Si3 C7 Cs2 -141.40(13) . .
C9 Si3 C7 Cs2 109.26(11) . .
Cs2 Si3 C7 Cs2 42.12(10) 2_665 .
N2 Si3 C9 Cs2 4.15(12) . 2_665
C8 Si3 C9 Cs2 132.09(14) . 2_665
C7 Si3 C9 Cs2 -117.84(12) . 2_665
Cs2 Si3 C9 Cs2 -45.27(8) . 2_665
C21 N3 C13 C14 -76.9(3) . .
C17 N3 C13 C14 163.5(2) . .
Cs1 N3 C13 C14 45.1(3) . .
C15 N4 C14 C13 -73.1(4) . .
C16 N4 C14 C13 164.9(3) . .
Cs1 N4 C14 C13 46.9(3) . .
N3 C13 C14 N4 -65.7(4) . .
C16 N4 C15 Cs1 -113.3(3) . .
C14 N4 C15 Cs1 125.2(3) . .
C15 N4 C16 Cs1 113.1(3) . .
C14 N4 C16 Cs1 -123.4(2) . .
C21 N3 C17 C18 159.8(3) . .
C13 N3 C17 C18 -79.5(3) . .
Cs1 N3 C17 C18 40.3(3) . .
C20 N5 C18 C17 -76.1(3) . .
C19 N5 C18 C17 165.5(3) . .
Cs1 N5 C18 C17 63.4(3) . .
C20 N5 C18 Cs1 -139.5(3) . .
C19 N5 C18 Cs1 102.2(3) . .
N3 C17 C18 N5 -78.3(4) . .
N3 C17 C18 Cs1 -31.8(2) . .
C17 N3 C21 C22 -83.7(3) . .
C13 N3 C21 C22 156.7(3) . .
Cs1 N3 C21 C22 34.5(3) . .
C23 N6 C22 C21 -67.9(4) . .
C24 N6 C22 C21 171.6(3) . .
Cs1 N6 C22 C21 63.9(3) . .
C23 N6 C22 Cs1 -131.7(3) . .
C24 N6 C22 Cs1 107.8(3) . .
N3 C21 C22 N6 -72.7(4) . .
N3 C21 C22 Cs1 -27.1(3) . .
C23 N6 C24 Cs1 126.6(3) . .
C22 N6 C24 Cs1 -110.8(2) . .
C30 C25 C26 C27 0.0 . .
C31 C25 C26 C27 176.3(8) . .
C25 C26 C27 C28 0.0 . .
C26 C27 C28 C29 0.0 . .
C27 C28 C29 C30 0.0 . .
C28 C29 C30 C25 0.0 . .
C26 C25 C30 C29 0.0 . .
C31 C25 C30 C29 -176.4(7) . .
